data_4519207
loop_
_publ_author_name
'Wang, Gang-Ding'
'Li, Yong-Zhi'
'Zhang, Wan-Fang'
'Hou, Lei'
'Wang, Yao-Yu'
'Zhu, Zhonghua'

_publ_section_title
;
 Acetylene Separation by a Ca-MOF Containing Accessible Sites of Open
 Metal Centers and Organic Groups.
;
_journal_issue 49
_journal_name_full 'ACS applied materials &amp; interfaces'
_journal_page_first 58862
_journal_page_last 58870
_journal_paper_doi 10.1021/acsami.1c20533
_journal_volume 13
_journal_year 2021
_chemical_formula_sum 'C9 H10 Ca N5 O3'
_chemical_formula_weight 276.30
_space_group_crystal_system trigonal
_space_group_IT_number 148
_space_group_name_Hall '-R 3'
_space_group_name_H-M_alt 'R -3 :H'
_atom_sites_solution_hydrogens geom
_audit_creation_method SHELXL-2014/7
_cell_angle_alpha 90
_cell_angle_beta 90
_cell_angle_gamma 120
_cell_formula_units_Z 18
_cell_length_a 31.8746(14)
_cell_length_b 31.8746(14)
_cell_length_c 8.8989(4)
_cell_measurement_reflns_used 14038
_cell_measurement_temperature 150(2)
_cell_measurement_theta_max 25.33
_cell_measurement_theta_min 2.40
_cell_volume 7829.9(6)
_computing_structure_refinement 'SHELXL-2014/7 (Sheldrick, 2014)'
_diffrn_ambient_temperature 150(2)
_diffrn_measured_fraction_theta_full 0.987
_diffrn_measured_fraction_theta_max 0.987
_diffrn_measurement_device_type 'Bruker APEX II CCD'
_diffrn_radiation_type MoK\a
_diffrn_radiation_wavelength 0.71073
_diffrn_reflns_av_R_equivalents 0.0545
_diffrn_reflns_av_unetI/netI 0.0206
_diffrn_reflns_Laue_measured_fraction_full 0.987
_diffrn_reflns_Laue_measured_fraction_max 0.987
_diffrn_reflns_limit_h_max 38
_diffrn_reflns_limit_h_min -38
_diffrn_reflns_limit_k_max 38
_diffrn_reflns_limit_k_min -38
_diffrn_reflns_limit_l_max 10
_diffrn_reflns_limit_l_min -10
_diffrn_reflns_number 37297
_diffrn_reflns_point_group_measured_fraction_full 0.987
_diffrn_reflns_point_group_measured_fraction_max 0.987
_diffrn_reflns_theta_full 25.242
_diffrn_reflns_theta_max 25.354
_diffrn_reflns_theta_min 2.556
_exptl_absorpt_coefficient_mu 0.367
_exptl_absorpt_correction_type multi-scan
_exptl_absorpt_process_details sadabs
_exptl_crystal_colour colorless
_exptl_crystal_density_diffrn 1.055
_exptl_crystal_description block
_exptl_crystal_F_000 2574
_exptl_crystal_size_max 0.150
_exptl_crystal_size_mid 0.120
_exptl_crystal_size_min 0.100
_exptl_transmission_factor_max 0.7452
_exptl_transmission_factor_min 0.5503
_refine_diff_density_max 1.595
_refine_diff_density_min -0.575
_refine_diff_density_rms 0.123
_refine_ls_extinction_method none
_refine_ls_goodness_of_fit_ref 1.031
_refine_ls_hydrogen_treatment constr
_refine_ls_matrix_type full
_refine_ls_number_parameters 163
_refine_ls_number_reflns 3152
_refine_ls_number_restraints 79
_refine_ls_restrained_S_all 1.101
_refine_ls_R_factor_all 0.1028
_refine_ls_R_factor_gt 0.0955
_refine_ls_shift/su_max 0.000
_refine_ls_shift/su_mean 0.000
_refine_ls_structure_factor_coef Fsqd
_refine_ls_weighting_details 'w=1/[\s^2^(Fo^2^)+(0.0100P)^2^+200.0000P] where P=(Fo^2^+2Fc^2^)/3'
_refine_ls_weighting_scheme calc
_refine_ls_wR_factor_gt 0.2064
_refine_ls_wR_factor_ref 0.2092
_reflns_Friedel_coverage 0.000
_reflns_number_gt 2747
_reflns_number_total 3152
_reflns_threshold_expression 'I > 2\s(I)'
_cod_data_source_file am1c20533_si_001.cif
_cod_data_source_block ca_sq
_cod_original_cell_volume 7829.9(8)
_cod_database_code 4519207
_shelx_shelxl_version_number 2014/7
_shelx_space_group_comment
;
The symmetry employed for this shelxl refinement is uniquely defined
by the following loop, which should always be used as a source of
symmetry information in preference to the above space-group names.
They are only intended as comments.
;
_shelx_estimated_absorpt_t_min 0.947
_shelx_estimated_absorpt_t_max 0.964

loop_
_space_group_symop_operation_xyz
'x, y, z'
'-y, x-y, z'
'-x+y, -x, z'
'x+2/3, y+1/3, z+1/3'
'-y+2/3, x-y+1/3, z+1/3'
'-x+y+2/3, -x+1/3, z+1/3'
'x+1/3, y+2/3, z+2/3'
'-y+1/3, x-y+2/3, z+2/3'
'-x+y+1/3, -x+2/3, z+2/3'
'-x, -y, -z'
'y, -x+y, -z'
'x-y, x, -z'
'-x+2/3, -y+1/3, -z+1/3'
'y+2/3, -x+y+1/3, -z+1/3'
'x-y+2/3, x+1/3, -z+1/3'
'-x+1/3, -y+2/3, -z+2/3'
'y+1/3, -x+y+2/3, -z+2/3'
'x-y+1/3, x+2/3, -z+2/3'

loop_
_atom_site_label
_atom_site_type_symbol
_atom_site_fract_x
_atom_site_fract_y
_atom_site_fract_z
_atom_site_U_iso_or_equiv
_atom_site_adp_type
_atom_site_occupancy
_atom_site_site_symmetry_order
_atom_site_calc_flag
_atom_site_refinement_flags_posn
_atom_site_refinement_flags_adp
_atom_site_refinement_flags_occupancy
_atom_site_disorder_assembly
_atom_site_disorder_group
Ca1 Ca 0.71617(4) 0.72043(4) 0.71636(9) 0.0256(3) Uani 1 1 d . . . . .
O1 O 0.72733(14) 0.66467(15) 0.8501(4) 0.0354(9) Uani 1 1 d . . . . .
N2 N 0.68593(16) 0.64897(17) 0.4101(4) 0.0298(10) Uani 1 1 d . . . . .
N3 N 0.70133(16) 0.62838(17) 0.3116(4) 0.0332(10) Uani 1 1 d . . . . .
N1 N 0.71643(16) 0.66332(16) 0.5303(4) 0.0288(10) Uani 1 1 d . . . . .
N4 N 0.74124(18) 0.62895(19) 0.3630(5) 0.0383(11) Uani 1 1 d . . . . .
C3 C 0.79163(19) 0.6546(2) 0.7495(5) 0.0303(11) Uani 1 1 d . . . . .
C4 C 0.83304(19) 0.6622(2) 0.8191(5) 0.0327(12) Uani 1 1 d . . . . .
H4 H 0.8328 0.6591 0.9253 0.039 Uiso 1 1 calc R U . . .
O2 O 0.7375(2) 0.6083(2) 0.9453(6) 0.081(2) Uani 1 1 d . . . . .
C1 C 0.74898(19) 0.65013(19) 0.5001(5) 0.0292(11) Uani 1 1 d . . . . .
C2 C 0.79067(19) 0.6589(2) 0.5923(5) 0.0301(11) Uani 1 1 d . . . . .
C5 C 0.7480(2) 0.6405(2) 0.8528(5) 0.0366(13) Uani 1 1 d . . . . .
O3 O 0.7992(2) 0.7667(2) 0.7128(8) 0.094(2) Uani 1 1 d D U . . .
N5 N 0.8801(4) 0.8031(4) 0.6895(14) 0.184(4) Uani 1 1 d D U . . .
C7 C 0.8452(6) 0.7821(6) 0.9388(14) 0.230(8) Uani 1 1 d D U . . .
H7A H 0.8796 0.7968 0.9635 0.345 Uiso 1 1 calc R U . . .
H7B H 0.8317 0.8003 0.9879 0.345 Uiso 1 1 calc R U . . .
H7C H 0.8279 0.7485 0.9739 0.345 Uiso 1 1 calc R U . . .
C8 C 0.8760(6) 0.8041(6) 0.5268(15) 0.243(8) Uani 1 1 d D U . . .
H8A H 0.9083 0.8195 0.4818 0.364 Uiso 1 1 calc R U . . .
H8B H 0.8568 0.7708 0.4889 0.364 Uiso 1 1 calc R U . . .
H8C H 0.8599 0.8224 0.5002 0.364 Uiso 1 1 calc R U . . .
C6 C 0.8393(4) 0.7832(3) 0.7699(15) 0.172(4) Uani 1 1 d D U . . .
C9 C 0.9264(5) 0.8204(6) 0.758(2) 0.270(9) Uani 1 1 d D U . . .
H9A H 0.9516 0.8336 0.6802 0.405 Uiso 1 1 calc R U . . .
H9B H 0.9322 0.8458 0.8305 0.405 Uiso 1 1 calc R U . . .
H9C H 0.9271 0.7936 0.8093 0.405 Uiso 1 1 calc R U . . .

loop_
_atom_site_aniso_label
_atom_site_aniso_U_11
_atom_site_aniso_U_22
_atom_site_aniso_U_33
_atom_site_aniso_U_23
_atom_site_aniso_U_13
_atom_site_aniso_U_12
Ca1 0.0363(6) 0.0335(6) 0.0074(4) -0.0001(4) 0.0000(4) 0.0177(5)
O1 0.045(2) 0.056(2) 0.0209(17) 0.0113(16) 0.0120(16) 0.038(2)
N2 0.039(2) 0.047(3) 0.0096(18) -0.0057(17) -0.0064(16) 0.027(2)
N3 0.039(3) 0.054(3) 0.0131(19) -0.0064(18) -0.0056(17) 0.028(2)
N1 0.035(2) 0.046(3) 0.0111(18) -0.0069(17) -0.0063(16) 0.025(2)
N4 0.046(3) 0.064(3) 0.016(2) -0.008(2) -0.0048(19) 0.036(3)
C3 0.036(3) 0.050(3) 0.012(2) 0.000(2) 0.0020(19) 0.026(3)
C4 0.038(3) 0.056(3) 0.012(2) -0.001(2) 0.000(2) 0.029(3)
O2 0.098(4) 0.107(4) 0.084(4) 0.067(3) 0.063(3) 0.085(4)
C1 0.037(3) 0.042(3) 0.012(2) -0.001(2) -0.0013(19) 0.022(2)
C2 0.036(3) 0.046(3) 0.014(2) 0.000(2) 0.000(2) 0.025(3)
C5 0.040(3) 0.060(4) 0.012(2) 0.002(2) 0.002(2) 0.028(3)
O3 0.049(3) 0.073(4) 0.159(6) 0.002(4) 0.010(3) 0.028(3)
N5 0.096(6) 0.184(7) 0.200(8) 0.029(7) -0.013(6) 0.015(6)
C7 0.172(12) 0.222(13) 0.224(13) -0.021(12) -0.004(12) 0.045(11)
C8 0.200(13) 0.196(13) 0.270(15) -0.029(13) 0.024(13) 0.052(11)
C6 0.099(5) 0.169(6) 0.183(7) 0.004(6) 0.003(6) 0.018(5)
C9 0.183(13) 0.240(14) 0.267(14) 0.017(13) -0.019(13) 0.016(12)

loop_
_atom_type_symbol
_atom_type_description
_atom_type_scat_dispersion_real
_atom_type_scat_dispersion_imag
_atom_type_scat_source
C C 0.0033 0.0016 'International Tables Vol C Tables 4.2.6.8 and 6.1.1.4'
H H 0.0000 0.0000 'International Tables Vol C Tables 4.2.6.8 and 6.1.1.4'
Ca Ca 0.2262 0.3064 'International Tables Vol C Tables 4.2.6.8 and 6.1.1.4'
N N 0.0061 0.0033 'International Tables Vol C Tables 4.2.6.8 and 6.1.1.4'
O O 0.0106 0.0060 'International Tables Vol C Tables 4.2.6.8 and 6.1.1.4'

loop_
_geom_angle_atom_site_label_1
_geom_angle_atom_site_label_2
_geom_angle_atom_site_label_3
_geom_angle
_geom_angle_site_symmetry_1
_geom_angle_site_symmetry_3
_geom_angle_publ_flag
O3 Ca1 O1 85.94(19) . . ?
O3 Ca1 O1 119.9(2) . 8_654 ?
O1 Ca1 O1 143.86(14) . 8_654 ?
O3 Ca1 O2 80.5(2) . 8_654 ?
O1 Ca1 O2 163.88(16) . 8_654 ?
O1 Ca1 O2 52.12(13) 8_654 8_654 ?
O3 Ca1 N1 92.1(2) . . ?
O1 Ca1 N1 73.68(13) . . ?
O1 Ca1 N1 80.10(13) 8_654 . ?
O2 Ca1 N1 115.29(18) 8_654 . ?
O3 Ca1 N3 96.7(2) . 8_655 ?
O1 Ca1 N3 78.59(14) . 8_655 ?
O1 Ca1 N3 118.75(15) 8_654 8_655 ?
O2 Ca1 N3 94.27(18) 8_654 8_655 ?
N1 Ca1 N3 150.20(15) . 8_655 ?
O3 Ca1 N2 161.50(19) . 6_565 ?
O1 Ca1 N2 76.33(14) . 6_565 ?
O1 Ca1 N2 74.21(13) 8_654 6_565 ?
O2 Ca1 N2 117.79(17) 8_654 6_565 ?
N1 Ca1 N2 78.06(15) . 6_565 ?
N3 Ca1 N2 85.06(14) 8_655 6_565 ?
O3 Ca1 C5 99.9(2) . 8_654 ?
O1 Ca1 C5 169.74(16) . 8_654 ?
O1 Ca1 C5 26.25(14) 8_654 8_654 ?
O2 Ca1 C5 25.91(16) 8_654 8_654 ?
N1 Ca1 C5 97.54(14) . 8_654 ?
N3 Ca1 C5 108.82(15) 8_655 8_654 ?
N2 Ca1 C5 96.89(16) 6_565 8_654 ?
O3 Ca1 Ca1 110.68(18) . 6_565 ?
O1 Ca1 Ca1 30.80(9) . 6_565 ?
O1 Ca1 Ca1 128.84(10) 8_654 6_565 ?
O2 Ca1 Ca1 151.27(17) 8_654 6_565 ?
N1 Ca1 Ca1 91.30(11) . 6_565 ?
N3 Ca1 Ca1 58.95(10) 8_655 6_565 ?
N2 Ca1 Ca1 54.73(9) 6_565 6_565 ?
C5 Ca1 Ca1 147.80(13) 8_654 6_565 ?
O3 Ca1 Ca1 133.15(19) . 8_654 ?
O1 Ca1 Ca1 114.93(11) . 8_654 ?
O1 Ca1 Ca1 28.98(8) 8_654 8_654 ?
O2 Ca1 Ca1 80.93(11) 8_654 8_654 ?
N1 Ca1 Ca1 58.76(9) . 8_654 ?
N3 Ca1 Ca1 127.30(12) 8_655 8_654 ?
N2 Ca1 Ca1 53.76(8) 6_565 8_654 ?
C5 Ca1 Ca1 55.02(12) 8_654 8_654 ?
Ca1 Ca1 Ca1 106.13(3) 6_565 8_654 ?
C5 O1 Ca1 145.4(3) . . ?
C5 O1 Ca1 93.2(3) . 6_565 ?
Ca1 O1 Ca1 120.22(15) . 6_565 ?
N3 N2 N1 107.9(4) . . ?
N3 N2 Ca1 127.4(3) . 8_654 ?
N1 N2 Ca1 124.7(3) . 8_654 ?
N2 N3 N4 110.5(4) . . ?
N2 N3 Ca1 118.5(3) . 6_564 ?
N4 N3 Ca1 128.4(3) . 6_564 ?
C1 N1 N2 105.9(4) . . ?
C1 N1 Ca1 131.5(3) . . ?
N2 N1 Ca1 120.7(3) . . ?
N3 N4 C1 104.4(4) . . ?
C4 C3 C2 120.0(5) . . ?
C4 C3 C5 115.7(4) . . ?
C2 C3 C5 124.3(5) . . ?
C3 C4 C2 123.1(4) . 13_666 ?
C3 C4 H4 118.4 . . ?
C2 C4 H4 118.4 13_666 . ?
C5 O2 Ca1 92.7(4) . 6_565 ?
N1 C1 N4 111.3(4) . . ?
N1 C1 C2 127.2(4) . . ?
N4 C1 C2 121.4(5) . . ?
C4 C2 C3 116.9(5) 13_666 . ?
C4 C2 C1 116.2(4) 13_666 . ?
C3 C2 C1 126.8(5) . . ?
O2 C5 O1 121.8(5) . . ?
O2 C5 C3 118.4(5) . . ?
O1 C5 C3 119.4(5) . . ?
O2 C5 Ca1 61.4(3) . 6_565 ?
O1 C5 Ca1 60.6(3) . 6_565 ?
C3 C5 Ca1 177.7(4) . 6_565 ?
C6 O3 Ca1 153.0(7) . . ?
C6 N5 C9 122.0(10) . . ?
C6 N5 C8 117.8(10) . . ?
C9 N5 C8 120.1(10) . . ?
C6 C7 H7A 109.5 . . ?
C6 C7 H7B 109.5 . . ?
H7A C7 H7B 109.5 . . ?
C6 C7 H7C 109.5 . . ?
H7A C7 H7C 109.5 . . ?
H7B C7 H7C 109.5 . . ?
N5 C8 H8A 109.5 . . ?
N5 C8 H8B 109.5 . . ?
H8A C8 H8B 109.5 . . ?
N5 C8 H8C 109.5 . . ?
H8A C8 H8C 109.5 . . ?
H8B C8 H8C 109.5 . . ?
O3 C6 N5 122.8(10) . . ?
O3 C6 C7 121.1(10) . . ?
N5 C6 C7 116.1(10) . . ?
N5 C9 H9A 109.5 . . ?
N5 C9 H9B 109.5 . . ?
H9A C9 H9B 109.5 . . ?
N5 C9 H9C 109.5 . . ?
H9A C9 H9C 109.5 . . ?
H9B C9 H9C 109.5 . . ?

loop_
_geom_bond_atom_site_label_1
_geom_bond_atom_site_label_2
_geom_bond_distance
_geom_bond_site_symmetry_2
_geom_bond_publ_flag
Ca1 O3 2.298(6) . ?
Ca1 O1 2.310(4) . ?
Ca1 O1 2.441(4) 8_654 ?
Ca1 O2 2.458(5) 8_654 ?
Ca1 N1 2.464(4) . ?
Ca1 N3 2.480(4) 8_655 ?
Ca1 N2 2.580(4) 6_565 ?
Ca1 C5 2.797(5) 8_654 ?
Ca1 Ca1 4.1191(12) 6_565 ?
Ca1 Ca1 4.1192(12) 8_654 ?
O1 C5 1.239(7) . ?
O1 Ca1 2.441(4) 6_565 ?
N2 N3 1.328(6) . ?
N2 N1 1.361(5) . ?
N2 Ca1 2.580(4) 8_654 ?
N3 N4 1.344(6) . ?
N3 Ca1 2.480(4) 6_564 ?
N1 C1 1.327(7) . ?
N4 C1 1.356(6) . ?
C3 C4 1.365(7) . ?
C3 C2 1.408(6) . ?
C3 C5 1.535(7) . ?
C4 C2 1.406(7) 13_666 ?
C4 H4 0.9500 . ?
O2 C5 1.224(7) . ?
O2 Ca1 2.459(5) 6_565 ?
C1 C2 1.465(7) . ?
C2 C4 1.406(7) 13_666 ?
C5 Ca1 2.798(5) 6_565 ?
O3 C6 1.222(10) . ?
N5 C6 1.334(10) . ?
N5 C9 1.426(11) . ?
N5 C8 1.456(11) . ?
C7 C6 1.517(11) . ?
C7 H7A 0.9800 . ?
C7 H7B 0.9800 . ?
C7 H7C 0.9800 . ?
C8 H8A 0.9800 . ?
C8 H8B 0.9800 . ?
C8 H8C 0.9800 . ?
C9 H9A 0.9800 . ?
C9 H9B 0.9800 . ?
C9 H9C 0.9800 . ?
